data_1547078
loop_
_publ_author_name
'Geng, Xiao'
'Wu, Xia'
'Zhao, Peng'
'Zhang, Jingjing'
'Wu, Yan-Dong'
'Wu, An-Xin'

_publ_section_title
;
 Synergistic I2/Amine Promoted Povarov-Type Reaction for the Synthesis of
 2-Acyl-3-aryl(alkyl)quinolines Using Aryl(alkyl)acetaldehydes as Alkene
 Surrogates.
;
_journal_issue 16
_journal_name_full 'Organic letters'
_journal_page_first 4179
_journal_page_last 4182
_journal_paper_doi 10.1021/acs.orglett.7b01686
_journal_volume 19
_journal_year 2017
_chemical_formula_sum 'C18 H15 N O'
_chemical_formula_weight 261.31
_space_group_crystal_system monoclinic
_space_group_IT_number 14
_space_group_name_Hall '-P 2ybc'
_space_group_name_H-M_alt 'P 1 21/c 1'
_symmetry_space_group_name_Hall '-P 2ybc'
_symmetry_space_group_name_H-M 'P 1 21/c 1'
_atom_sites_solution_hydrogens geom
_audit_creation_method SHELXL-2014/7
_cell_angle_alpha 90
_cell_angle_beta 104.570(3)
_cell_angle_gamma 90
_cell_formula_units_Z 4
_cell_length_a 9.098(2)
_cell_length_b 12.686(3)
_cell_length_c 12.465(3)
_cell_measurement_reflns_used 4502
_cell_measurement_temperature 296(2)
_cell_measurement_theta_max 29.75
_cell_measurement_theta_min 2.31
_cell_volume 1392.4(6)
_computing_cell_refinement 'Bruker SAINT'
_computing_data_collection 'Bruker APEX2'
_computing_data_reduction 'Bruker SAINT'
_computing_molecular_graphics 'Bruker SHELXTL'
_computing_publication_material 'Bruker SHELXTL'
_computing_structure_refinement 'SHELXL-2014/7 (Sheldrick, 2014)'
_computing_structure_solution 'SHELXS-97 (Sheldrick, 2008)'
_diffrn_ambient_temperature 296(2)
_diffrn_measured_fraction_theta_full 0.998
_diffrn_measured_fraction_theta_max 0.999
_diffrn_measurement_device_type 'Bruker APEX-II CCD'
_diffrn_measurement_method '\f and \w scans'
_diffrn_radiation_type MoK\a
_diffrn_radiation_wavelength 0.71073
_diffrn_reflns_av_R_equivalents 0.0255
_diffrn_reflns_av_unetI/netI 0.0236
_diffrn_reflns_Laue_measured_fraction_full 0.998
_diffrn_reflns_Laue_measured_fraction_max 0.999
_diffrn_reflns_limit_h_max 11
_diffrn_reflns_limit_h_min -11
_diffrn_reflns_limit_k_max 16
_diffrn_reflns_limit_k_min -15
_diffrn_reflns_limit_l_max 15
_diffrn_reflns_limit_l_min -15
_diffrn_reflns_number 11289
_diffrn_reflns_point_group_measured_fraction_full 0.998
_diffrn_reflns_point_group_measured_fraction_max 0.999
_diffrn_reflns_theta_full 25.242
_diffrn_reflns_theta_max 27.000
_diffrn_reflns_theta_min 2.313
_exptl_absorpt_coefficient_mu 0.077
_exptl_absorpt_correction_type none
_exptl_crystal_colour colorless
_exptl_crystal_density_diffrn 1.246
_exptl_crystal_description Block
_exptl_crystal_F_000 552
_exptl_crystal_size_max 0.300
_exptl_crystal_size_mid 0.200
_exptl_crystal_size_min 0.200
_refine_diff_density_max 0.199
_refine_diff_density_min -0.174
_refine_diff_density_rms 0.038
_refine_ls_extinction_method none
_refine_ls_goodness_of_fit_ref 1.034
_refine_ls_hydrogen_treatment constr
_refine_ls_matrix_type full
_refine_ls_number_parameters 183
_refine_ls_number_reflns 3030
_refine_ls_number_restraints 0
_refine_ls_restrained_S_all 1.034
_refine_ls_R_factor_all 0.0518
_refine_ls_R_factor_gt 0.0420
_refine_ls_shift/su_max 0.001
_refine_ls_shift/su_mean 0.000
_refine_ls_structure_factor_coef Fsqd
_refine_ls_weighting_details 'w=1/[\s^2^(Fo^2^)+(0.0605P)^2^+0.3066P] where P=(Fo^2^+2Fc^2^)/3'
_refine_ls_weighting_scheme calc
_refine_ls_wR_factor_gt 0.1140
_refine_ls_wR_factor_ref 0.1237
_reflns_Friedel_coverage 0.000
_reflns_number_gt 2455
_reflns_number_total 3030
_reflns_threshold_expression 'I > 2\s(I)'
_cod_data_source_file ol7b01686_si_002.cif
_cod_data_source_block mo_170606a_0m
_cod_original_cell_volume 1392.4(5)
_cod_database_code 1547078
_shelx_shelxl_version_number 2014/7
_shelx_space_group_comment
; 
The symmetry employed for this shelxl refinement is uniquely defined 
by the following loop, which should always be used as a source of 
symmetry information in preference to the above space-group names. 
They are only intended as comments. 
;
_shelx_estimated_absorpt_t_min 0.977
_shelx_estimated_absorpt_t_max 0.985

loop_
_space_group_symop_operation_xyz
'x, y, z'
'-x, y+1/2, -z+1/2'
'-x, -y, -z'
'x, -y-1/2, z-1/2'

loop_
_atom_site_label
_atom_site_type_symbol
_atom_site_fract_x
_atom_site_fract_y
_atom_site_fract_z
_atom_site_U_iso_or_equiv
_atom_site_adp_type
_atom_site_occupancy
_atom_site_site_symmetry_order
_atom_site_calc_flag
_atom_site_refinement_flags_posn
_atom_site_refinement_flags_adp
C1 C 0.41060(19) 1.29282(13) -0.13120(14) 0.0571(4) Uani 1 1 d . .
H1A H 0.5132 1.3152 -0.0998 0.086 Uiso 1 1 calc R U
H1B H 0.3428 1.3509 -0.1320 0.086 Uiso 1 1 calc R U
H1C H 0.4008 1.2685 -0.2056 0.086 Uiso 1 1 calc R U
C2 C 0.37155(15) 1.20474(10) -0.06258(11) 0.0411(3) Uani 1 1 d . .
C3 C 0.47611(14) 1.16165(10) 0.02424(11) 0.0378(3) Uani 1 1 d . .
H3 H 0.5761 1.1850 0.0395 0.045 Uiso 1 1 calc R U
C4 C 0.43665(13) 1.08256(9) 0.09158(10) 0.0332(3) Uani 1 1 d . .
C5 C 0.28449(13) 1.04689(9) 0.06736(10) 0.0354(3) Uani 1 1 d . .
C6 C 0.17803(15) 1.08995(11) -0.02425(12) 0.0458(3) Uani 1 1 d . .
H6 H 0.0782 1.0661 -0.0421 0.055 Uiso 1 1 calc R U
C7 C 0.22100(16) 1.16631(11) -0.08666(12) 0.0475(3) Uani 1 1 d . .
H7 H 0.1493 1.1940 -0.1468 0.057 Uiso 1 1 calc R U
C8 C 0.53929(14) 1.03809(10) 0.18383(11) 0.0374(3) Uani 1 1 d . .
H8 H 0.6409 1.0578 0.1998 0.045 Uiso 1 1 calc R U
C9 C 0.49355(14) 0.96665(10) 0.25066(11) 0.0376(3) Uani 1 1 d . .
C10 C 0.33755(14) 0.93721(9) 0.21916(10) 0.0360(3) Uani 1 1 d . .
C11 C 0.60341(17) 0.92246(13) 0.35159(13) 0.0573(4) Uani 1 1 d . .
H11A H 0.7050 0.9282 0.3429 0.086 Uiso 1 1 calc R U
H11B H 0.5800 0.8497 0.3603 0.086 Uiso 1 1 calc R U
H11C H 0.5953 0.9613 0.4160 0.086 Uiso 1 1 calc R U
C12 C 0.27040(14) 0.86665(10) 0.29168(11) 0.0397(3) Uani 1 1 d . .
C13 C 0.18134(13) 0.77203(10) 0.24396(10) 0.0371(3) Uani 1 1 d . .
C14 C 0.17798(15) 0.73379(11) 0.13958(11) 0.0434(3) Uani 1 1 d . .
H14 H 0.2291 0.7698 0.0949 0.052 Uiso 1 1 calc R U
C15 C 0.09958(19) 0.64278(12) 0.10095(14) 0.0564(4) Uani 1 1 d . .
H15 H 0.0992 0.6171 0.0310 0.068 Uiso 1 1 calc R U
C16 C 0.02179(19) 0.58988(13) 0.16596(15) 0.0607(4) Uani 1 1 d . .
H16 H -0.0321 0.5290 0.1394 0.073 Uiso 1 1 calc R U
C17 C 0.02350(17) 0.62656(12) 0.26957(14) 0.0561(4) Uani 1 1 d . .
H17 H -0.0292 0.5906 0.3132 0.067 Uiso 1 1 calc R U
C18 C 0.10326(15) 0.71670(12) 0.30925(12) 0.0463(3) Uani 1 1 d . .
H18 H 0.1051 0.7409 0.3800 0.056 Uiso 1 1 calc R U
N1 N 0.23778(11) 0.97277(8) 0.13079(9) 0.0384(3) Uani 1 1 d . .
O1 O 0.28903(13) 0.88977(9) 0.38889(8) 0.0607(3) Uani 1 1 d . .

loop_
_atom_site_aniso_label
_atom_site_aniso_U_11
_atom_site_aniso_U_22
_atom_site_aniso_U_33
_atom_site_aniso_U_23
_atom_site_aniso_U_13
_atom_site_aniso_U_12
C1 0.0629(9) 0.0516(9) 0.0594(9) 0.0155(7) 0.0202(8) -0.0051(7)
C2 0.0479(7) 0.0341(6) 0.0445(7) 0.0018(5) 0.0177(6) -0.0003(5)
C3 0.0375(6) 0.0345(6) 0.0434(7) -0.0036(5) 0.0135(5) -0.0048(5)
C4 0.0359(6) 0.0280(6) 0.0369(6) -0.0055(5) 0.0113(5) -0.0008(4)
C5 0.0350(6) 0.0318(6) 0.0405(7) -0.0003(5) 0.0115(5) -0.0007(5)
C6 0.0343(6) 0.0478(8) 0.0522(8) 0.0089(6) 0.0050(6) -0.0032(5)
C7 0.0429(7) 0.0476(8) 0.0490(8) 0.0118(6) 0.0061(6) 0.0029(6)
C8 0.0331(6) 0.0353(6) 0.0427(7) -0.0054(5) 0.0073(5) -0.0040(5)
C9 0.0386(6) 0.0332(6) 0.0391(7) -0.0032(5) 0.0064(5) -0.0005(5)
C10 0.0392(6) 0.0315(6) 0.0385(7) -0.0015(5) 0.0118(5) 0.0000(5)
C11 0.0504(8) 0.0587(9) 0.0550(9) 0.0143(7) -0.0010(7) -0.0046(7)
C12 0.0399(6) 0.0417(7) 0.0391(7) 0.0039(5) 0.0130(5) 0.0034(5)
C13 0.0339(6) 0.0377(7) 0.0404(7) 0.0084(5) 0.0108(5) 0.0032(5)
C14 0.0472(7) 0.0407(7) 0.0455(8) 0.0044(6) 0.0177(6) -0.0025(6)
C15 0.0683(10) 0.0467(8) 0.0559(9) -0.0045(7) 0.0187(8) -0.0084(7)
C16 0.0611(9) 0.0444(8) 0.0755(11) 0.0030(8) 0.0150(8) -0.0135(7)
C17 0.0495(8) 0.0531(9) 0.0688(10) 0.0211(8) 0.0207(7) -0.0058(7)
C18 0.0422(7) 0.0547(8) 0.0439(8) 0.0128(6) 0.0142(6) 0.0016(6)
N1 0.0356(5) 0.0365(6) 0.0437(6) 0.0038(4) 0.0111(5) -0.0015(4)
O1 0.0768(8) 0.0671(7) 0.0422(6) -0.0060(5) 0.0226(5) -0.0129(6)

loop_
_atom_type_symbol
_atom_type_description
_atom_type_scat_dispersion_real
_atom_type_scat_dispersion_imag
_atom_type_scat_source
C C 0.0033 0.0016 'International Tables Vol C Tables 4.2.6.8 and 6.1.1.4'
H H 0.0000 0.0000 'International Tables Vol C Tables 4.2.6.8 and 6.1.1.4'
N N 0.0061 0.0033 'International Tables Vol C Tables 4.2.6.8 and 6.1.1.4'
O O 0.0106 0.0060 'International Tables Vol C Tables 4.2.6.8 and 6.1.1.4'

loop_
_geom_angle_atom_site_label_1
_geom_angle_atom_site_label_2
_geom_angle_atom_site_label_3
_geom_angle
C2 C1 H1A 109.5
C2 C1 H1B 109.5
H1A C1 H1B 109.5
C2 C1 H1C 109.5
H1A C1 H1C 109.5
H1B C1 H1C 109.5
C3 C2 C7 118.42(12)
C3 C2 C1 122.17(12)
C7 C2 C1 119.40(13)
C2 C3 C4 121.76(12)
C2 C3 H3 119.1
C4 C3 H3 119.1
C8 C4 C3 123.81(11)
C8 C4 C5 117.36(11)
C3 C4 C5 118.81(11)
N1 C5 C6 119.11(11)
N1 C5 C4 121.85(11)
C6 C5 C4 119.04(11)
C7 C6 C5 120.13(12)
C7 C6 H6 119.9
C5 C6 H6 119.9
C6 C7 C2 121.80(13)
C6 C7 H7 119.1
C2 C7 H7 119.1
C9 C8 C4 121.63(11)
C9 C8 H8 119.2
C4 C8 H8 119.2
C8 C9 C10 116.21(12)
C8 C9 C11 121.16(12)
C10 C9 C11 122.63(12)
N1 C10 C9 124.73(11)
N1 C10 C12 114.01(11)
C9 C10 C12 121.12(11)
C9 C11 H11A 109.5
C9 C11 H11B 109.5
H11A C11 H11B 109.5
C9 C11 H11C 109.5
H11A C11 H11C 109.5
H11B C11 H11C 109.5
O1 C12 C13 121.25(12)
O1 C12 C10 118.59(12)
C13 C12 C10 120.15(11)
C14 C13 C18 118.57(13)
C14 C13 C12 122.77(11)
C18 C13 C12 118.60(12)
C15 C14 C13 120.66(13)
C15 C14 H14 119.7
C13 C14 H14 119.7
C16 C15 C14 119.99(15)
C16 C15 H15 120.0
C14 C15 H15 120.0
C17 C16 C15 120.26(14)
C17 C16 H16 119.9
C15 C16 H16 119.9
C16 C17 C18 120.05(13)
C16 C17 H17 120.0
C18 C17 H17 120.0
C17 C18 C13 120.47(14)
C17 C18 H18 119.8
C13 C18 H18 119.8
C10 N1 C5 118.11(11)

loop_
_geom_bond_atom_site_label_1
_geom_bond_atom_site_label_2
_geom_bond_distance
C1 C2 1.5031(19)
C1 H1A 0.9600
C1 H1B 0.9600
C1 H1C 0.9600
C2 C3 1.3627(19)
C2 C7 1.4131(19)
C3 C4 1.4114(17)
C3 H3 0.9300
C4 C8 1.4043(18)
C4 C5 1.4149(17)
C5 N1 1.3635(15)
C5 C6 1.4085(18)
C6 C7 1.3600(19)
C6 H6 0.9300
C7 H7 0.9300
C8 C9 1.3649(18)
C8 H8 0.9300
C9 C10 1.4239(17)
C9 C11 1.5045(19)
C10 N1 1.3182(16)
C10 C12 1.5065(17)
C11 H11A 0.9600
C11 H11B 0.9600
C11 H11C 0.9600
C12 O1 1.2164(16)
C12 C13 1.4861(19)
C13 C14 1.3817(19)
C13 C18 1.3967(17)
C14 C15 1.379(2)
C14 H14 0.9300
C15 C16 1.377(2)
C15 H15 0.9300
C16 C17 1.369(2)
C16 H16 0.9300
C17 C18 1.378(2)
C17 H17 0.9300
C18 H18 0.9300

loop_
_geom_torsion_atom_site_label_1
_geom_torsion_atom_site_label_2
_geom_torsion_atom_site_label_3
_geom_torsion_atom_site_label_4
_geom_torsion
C7 C2 C3 C4 -1.78(19)
C1 C2 C3 C4 176.81(12)
C2 C3 C4 C8 -178.02(12)
C2 C3 C4 C5 0.45(18)
C8 C4 C5 N1 0.36(17)
C3 C4 C5 N1 -178.21(11)
C8 C4 C5 C6 179.74(11)
C3 C4 C5 C6 1.17(18)
N1 C5 C6 C7 177.97(13)
C4 C5 C6 C7 -1.4(2)
C5 C6 C7 C2 0.1(2)
C3 C2 C7 C6 1.5(2)
C1 C2 C7 C6 -177.10(14)
C3 C4 C8 C9 175.72(12)
C5 C4 C8 C9 -2.78(18)
C4 C8 C9 C10 2.17(18)
C4 C8 C9 C11 -177.78(12)
C8 C9 C10 N1 0.98(19)
C11 C9 C10 N1 -179.07(13)
C8 C9 C10 C12 -174.44(11)
C11 C9 C10 C12 5.51(19)
N1 C10 C12 O1 -124.06(14)
C9 C10 C12 O1 51.82(17)
N1 C10 C12 C13 54.92(15)
C9 C10 C12 C13 -129.19(13)
O1 C12 C13 C14 -169.32(13)
C10 C12 C13 C14 11.72(19)
O1 C12 C13 C18 7.72(19)
C10 C12 C13 C18 -171.24(11)
C18 C13 C14 C15 -0.2(2)
C12 C13 C14 C15 176.84(13)
C13 C14 C15 C16 0.9(2)
C14 C15 C16 C17 -0.8(3)
C15 C16 C17 C18 0.0(3)
C16 C17 C18 C13 0.8(2)
C14 C13 C18 C17 -0.7(2)
C12 C13 C18 C17 -177.82(12)
C9 C10 N1 C5 -3.31(18)
C12 C10 N1 C5 172.40(10)
C6 C5 N1 C10 -176.82(12)
C4 C5 N1 C10 2.56(18)
